data_4337236
loop_
_publ_author_name
'Sung, Simon'
'Holmes, Holly'
'Wainwright, Luke'
'Toscani, Anita'
'Stasiuk, Graeme J.'
'White, Andrew J. P.'
'Bell, Jimmy D.'
'Wilton-Ely, James D E T'

_publ_section_title
;
 Multimetallic Complexes and Functionalized Gold Nanoparticles Based on a
 Combination of d- and f-Elements.
;
_journal_issue 4
_journal_name_full 'Inorganic chemistry'
_journal_page_first 1989
_journal_page_last 2005
_journal_paper_doi 10.1021/ic401936w
_journal_volume 53
_journal_year 2014
_chemical_formula_moiety 'C54 H98 N8 Ni O12 S4'
_chemical_formula_sum 'C54 H98 N8 Ni O12 S4'
_chemical_formula_weight 1238.35
_chemical_name_systematic
; 
 ? 
;
_space_group_IT_number 2
_symmetry_cell_setting triclinic
_symmetry_space_group_name_Hall '-P 1'
_symmetry_space_group_name_H-M 'P -1'
_atom_sites_solution_hydrogens geom
_atom_sites_solution_primary direct
_atom_sites_solution_secondary difmap
_audit_creation_method SHELXL-97
_cell_angle_alpha 111.889(3)
_cell_angle_beta 94.522(3)
_cell_angle_gamma 104.051(3)
_cell_formula_units_Z 1
_cell_length_a 11.2673(5)
_cell_length_b 12.2807(5)
_cell_length_c 13.3887(4)
_cell_measurement_reflns_used 6159
_cell_measurement_temperature 173
_cell_measurement_theta_max 32.9515
_cell_measurement_theta_min 2.9633
_cell_volume 1637.83(12)
_computing_cell_refinement 'CrysAlis RED, Oxford Diffraction Ltd'
_computing_data_collection 'CrysAlis CCD, Oxford Diffraction Ltd'
_computing_data_reduction 'CrysAlis RED, Oxford Diffraction Ltd'
_computing_molecular_graphics 'Bruker SHELXTL'
_computing_publication_material 'Bruker SHELXTL'
_computing_structure_refinement 'SHELXL-97 (Sheldrick, 1997)'
_computing_structure_solution 'SHELXS-97 (Sheldrick, 1990)'
_diffrn_ambient_temperature 173
_diffrn_detector_area_resol_mean 15.9825
_diffrn_measured_fraction_theta_full 0.985
_diffrn_measured_fraction_theta_max 0.870
_diffrn_measurement_device_type 'OD Xcalibur 3'
_diffrn_measurement_method 'omega scans'
_diffrn_radiation_monochromator graphite
_diffrn_radiation_source 'Enhance (Mo) X-ray Source'
_diffrn_radiation_type MoK\a
_diffrn_radiation_wavelength 0.71073
_diffrn_reflns_av_R_equivalents 0.0185
_diffrn_reflns_av_sigmaI/netI 0.0381
_diffrn_reflns_limit_h_max 16
_diffrn_reflns_limit_h_min -14
_diffrn_reflns_limit_k_max 17
_diffrn_reflns_limit_k_min -18
_diffrn_reflns_limit_l_max 20
_diffrn_reflns_limit_l_min -15
_diffrn_reflns_number 18374
_diffrn_reflns_theta_full 31.00
_diffrn_reflns_theta_max 33.03
_diffrn_reflns_theta_min 3.42
_exptl_absorpt_coefficient_mu 0.484
_exptl_absorpt_correction_T_max 0.948
_exptl_absorpt_correction_T_min 0.906
_exptl_absorpt_correction_type analytical
_exptl_absorpt_process_details
; 
CrysAlisPro, Agilent Technologies, 
Version 1.171.34.49 (release 20-01-2011 CrysAlis171 .NET) 
(compiled Jan 20 2011,15:58:25) 
Analytical numeric absorption correction using a multifaceted crystal 
model based on expressions derived by R.C. Clark & J.S. Reid. 
(Clark, R. C. & Reid, J. S. (1995). Acta Cryst. A51, 887-897) 
;
_exptl_crystal_colour Green
_exptl_crystal_density_diffrn 1.256
_exptl_crystal_density_method 'not measured'
_exptl_crystal_description blocks
_exptl_crystal_F_000 666
_exptl_crystal_size_max 0.38
_exptl_crystal_size_mid 0.17
_exptl_crystal_size_min 0.14
_refine_diff_density_max 0.532
_refine_diff_density_min -0.517
_refine_diff_density_rms 0.061
_refine_ls_extinction_method none
_refine_ls_goodness_of_fit_ref 1.113
_refine_ls_hydrogen_treatment constr
_refine_ls_matrix_type full
_refine_ls_number_parameters 358
_refine_ls_number_reflns 10763
_refine_ls_number_restraints 0
_refine_ls_restrained_S_all 1.113
_refine_ls_R_factor_all 0.0687
_refine_ls_R_factor_gt 0.0465
_refine_ls_shift/su_max 0.001
_refine_ls_shift/su_mean 0.000
_refine_ls_structure_factor_coef Fsqd
_refine_ls_weighting_details 'calc w=1/[\s^2^(Fo^2^)+(0.0624P)^2^+0.2093P] where P=(Fo^2^+2Fc^2^)/3'
_refine_ls_weighting_scheme calc
_refine_ls_wR_factor_gt 0.1224
_refine_ls_wR_factor_ref 0.1323
_reflns_number_gt 8104
_reflns_number_total 10763
_reflns_threshold_expression >2sigma(I)
_cod_data_source_file ic401936w_si_002.cif
_cod_data_source_block 9
_cod_depositor_comments
;
The following automatic conversions were performed:

'_symmetry_cell_setting' value 'Triclinic' changed to 'triclinic'
according to
/usr/data/users/saulius/automatic-downloads/current/ACS/lib/dictionaries/cif_core.dic
dictionary named 'cif_core.dic' version 2.4.2 from 2011-04-26.

Automatic conversion script
Id: cif_fix_values 2281 2013-09-26 08:29:07Z andrius 
;
_cod_original_sg_symbol_H-M P-1
_cod_database_code 4337236

loop_
_symmetry_equiv_pos_as_xyz
'x, y, z'
'-x, -y, -z'

loop_
_atom_site_label
_atom_site_type_symbol
_atom_site_fract_x
_atom_site_fract_y
_atom_site_fract_z
_atom_site_U_iso_or_equiv
_atom_site_adp_type
_atom_site_occupancy
_atom_site_symmetry_multiplicity
_atom_site_calc_flag
_atom_site_refinement_flags
Ni Ni 0.0000 0.5000 1.0000 0.02755(8) Uani 1 2 d S
S1 S 0.18316(4) 0.61145(4) 0.99632(3) 0.03416(10) Uani 1 1 d .
C2 C 0.12843(14) 0.56030(13) 0.85838(12) 0.0248(3) Uani 1 1 d .
S3 S -0.02254(4) 0.46490(4) 0.82466(3) 0.02928(9) Uani 1 1 d .
N4 N 0.19198(12) 0.58953(11) 0.78933(10) 0.0245(2) Uani 1 1 d .
C5 C 0.32131(14) 0.67140(14) 0.82684(14) 0.0289(3) Uani 1 1 d .
H5A H 0.3668 0.6521 0.7652 0.035 Uiso 1 1 calc R
H5B H 0.3636 0.6560 0.8857 0.035 Uiso 1 1 calc R
C6 C 0.32671(17) 0.80603(14) 0.86947(13) 0.0325(3) Uani 1 1 d .
H6A H 0.2754 0.8240 0.9269 0.039 Uiso 1 1 calc R
H6B H 0.4137 0.8574 0.9031 0.039 Uiso 1 1 calc R
N7 N 0.28141(12) 0.83758(11) 0.78165(11) 0.0274(3) Uani 1 1 d .
C8 C 0.37434(16) 0.86836(15) 0.71837(14) 0.0322(3) Uani 1 1 d .
H8A H 0.4494 0.8465 0.7375 0.039 Uiso 1 1 calc R
H8B H 0.3990 0.9581 0.7390 0.039 Uiso 1 1 calc R
C9 C 0.32700(16) 0.80236(14) 0.59530(13) 0.0290(3) Uani 1 1 d .
H9A H 0.2415 0.8063 0.5782 0.035 Uiso 1 1 calc R
H9B H 0.3807 0.8448 0.5578 0.035 Uiso 1 1 calc R
N10 N 0.32616(12) 0.67337(11) 0.55347(10) 0.0240(2) Uani 1 1 d .
C11 C 0.22849(14) 0.59345(14) 0.45636(12) 0.0268(3) Uani 1 1 d .
H11A H 0.2511 0.6129 0.3937 0.032 Uiso 1 1 calc R
H11B H 0.1495 0.6128 0.4703 0.032 Uiso 1 1 calc R
C12 C 0.20620(15) 0.45576(14) 0.42390(13) 0.0294(3) Uani 1 1 d .
H12A H 0.1684 0.4116 0.3451 0.035 Uiso 1 1 calc R
H12B H 0.2876 0.4403 0.4340 0.035 Uiso 1 1 calc R
N13 N 0.12586(12) 0.40528(11) 0.48613(11) 0.0262(3) Uani 1 1 d .
C14 C 0.17986(15) 0.44041(14) 0.60038(13) 0.0272(3) Uani 1 1 d .
H14A H 0.2719 0.4662 0.6108 0.033 Uiso 1 1 calc R
H14B H 0.1537 0.3695 0.6204 0.033 Uiso 1 1 calc R
C15 C 0.13596(14) 0.54588(13) 0.67328(11) 0.0233(3) Uani 1 1 d .
H15A H 0.1583 0.6146 0.6498 0.028 Uiso 1 1 calc R
H15B H 0.0441 0.5183 0.6644 0.028 Uiso 1 1 calc R
C16 C 0.20760(16) 0.92137(15) 0.81425(15) 0.0347(4) Uani 1 1 d .
H16A H 0.1329 0.8813 0.8360 0.042 Uiso 1 1 calc R
H16B H 0.1785 0.9355 0.7496 0.042 Uiso 1 1 calc R
C17 C 0.27297(17) 1.04662(15) 0.90841(15) 0.0346(4) Uani 1 1 d .
O17 O 0.38310(13) 1.09540(12) 0.93131(12) 0.0504(4) Uani 1 1 d .
O18 O 0.18692(13) 1.09147(11) 0.95782(11) 0.0415(3) Uani 1 1 d .
C19 C 0.2184(2) 1.21655(17) 1.04637(16) 0.0470(5) Uani 1 1 d .
C20 C 0.0928(3) 1.2202(3) 1.0780(3) 0.0869(11) Uani 1 1 d .
H20A H 0.0652 1.1593 1.1087 0.130 Uiso 1 1 calc R
H20B H 0.0320 1.2013 1.0130 0.130 Uiso 1 1 calc R
H20C H 0.1000 1.3022 1.1329 0.130 Uiso 1 1 calc R
C21 C 0.3114(2) 1.2317(2) 1.14222(17) 0.0545(5) Uani 1 1 d .
H21A H 0.2769 1.1704 1.1708 0.082 Uiso 1 1 calc R
H21B H 0.3285 1.3143 1.2000 0.082 Uiso 1 1 calc R
H21C H 0.3889 1.2202 1.1178 0.082 Uiso 1 1 calc R
C22 C 0.2667(4) 1.3085(2) 0.9984(2) 0.0835(11) Uani 1 1 d .
H22A H 0.2042 1.2956 0.9366 0.125 Uiso 1 1 calc R
H22B H 0.3438 1.2976 0.9727 0.125 Uiso 1 1 calc R
H22C H 0.2834 1.3919 1.0546 0.125 Uiso 1 1 calc R
C23 C 0.44938(15) 0.65743(16) 0.53933(13) 0.0294(3) Uani 1 1 d .
H23A H 0.4533 0.5830 0.5505 0.035 Uiso 1 1 calc R
H23B H 0.5125 0.7283 0.5978 0.035 Uiso 1 1 calc R
C24 C 0.48593(15) 0.64571(15) 0.42938(14) 0.0305(3) Uani 1 1 d .
O24 O 0.52566(14) 0.56502(14) 0.37508(11) 0.0468(3) Uani 1 1 d .
O25 O 0.46795(12) 0.73438(11) 0.40154(11) 0.0378(3) Uani 1 1 d .
C26 C 0.49173(18) 0.73801(18) 0.29541(15) 0.0392(4) Uani 1 1 d .
C27 C 0.4314(3) 0.8343(2) 0.2881(2) 0.0714(8) Uani 1 1 d .
H27A H 0.4737 0.9137 0.3488 0.107 Uiso 1 1 calc R
H27B H 0.3432 0.8094 0.2928 0.107 Uiso 1 1 calc R
H27C H 0.4385 0.8416 0.2183 0.107 Uiso 1 1 calc R
C28 C 0.6295(2) 0.7765(3) 0.2995(2) 0.0705(8) Uani 1 1 d .
H28A H 0.6644 0.7122 0.3035 0.106 Uiso 1 1 calc R
H28B H 0.6686 0.8530 0.3644 0.106 Uiso 1 1 calc R
H28C H 0.6458 0.7896 0.2334 0.106 Uiso 1 1 calc R
C29 C 0.4250(2) 0.6181(2) 0.20078(18) 0.0583(6) Uani 1 1 d .
H29A H 0.4619 0.5545 0.2036 0.087 Uiso 1 1 calc R
H29B H 0.4329 0.6273 0.1317 0.087 Uiso 1 1 calc R
H29C H 0.3367 0.5944 0.2053 0.087 Uiso 1 1 calc R
C30 C 0.05689(14) 0.27761(14) 0.42861(15) 0.0309(3) Uani 1 1 d .
H30A H 0.0112 0.2666 0.3576 0.037 Uiso 1 1 calc R
H30B H -0.0061 0.2574 0.4715 0.037 Uiso 1 1 calc R
C31 C 0.13027(15) 0.18402(14) 0.40543(14) 0.0302(3) Uani 1 1 d .
O31 O 0.24119(12) 0.20723(11) 0.41921(12) 0.0424(3) Uani 1 1 d .
O32 O 0.04824(12) 0.07185(10) 0.36697(11) 0.0383(3) Uani 1 1 d .
C33 C 0.08648(19) -0.04233(15) 0.32732(17) 0.0403(4) Uani 1 1 d .
C34 C 0.1493(3) -0.0486(2) 0.23142(18) 0.0572(6) Uani 1 1 d .
H34A H 0.2291 0.0161 0.2563 0.086 Uiso 1 1 calc R
H34B H 0.0959 -0.0371 0.1770 0.086 Uiso 1 1 calc R
H34C H 0.1637 -0.1290 0.1983 0.086 Uiso 1 1 calc R
C35 C -0.0380(2) -0.14034(19) 0.2944(3) 0.0699(8) Uani 1 1 d .
H35A H -0.0897 -0.1360 0.2344 0.105 Uiso 1 1 calc R
H35B H -0.0801 -0.1269 0.3573 0.105 Uiso 1 1 calc R
H35C H -0.0245 -0.2215 0.2701 0.105 Uiso 1 1 calc R
C36 C 0.1668(2) -0.0480(2) 0.41959(19) 0.0515(5) Uani 1 1 d .
H36A H 0.2472 0.0153 0.4402 0.077 Uiso 1 1 calc R
H36B H 0.1802 -0.1291 0.3958 0.077 Uiso 1 1 calc R
H36C H 0.1251 -0.0339 0.4829 0.077 Uiso 1 1 calc R

loop_
_atom_site_aniso_label
_atom_site_aniso_U_11
_atom_site_aniso_U_22
_atom_site_aniso_U_33
_atom_site_aniso_U_23
_atom_site_aniso_U_13
_atom_site_aniso_U_12
Ni 0.03034(16) 0.02943(15) 0.02293(14) 0.01226(11) 0.00510(11) 0.00620(11)
S1 0.0331(2) 0.0412(2) 0.02401(18) 0.01528(16) 0.00035(16) 0.00190(17)
C2 0.0255(7) 0.0235(7) 0.0244(7) 0.0084(5) 0.0024(6) 0.0082(5)
S3 0.02728(19) 0.0320(2) 0.02437(18) 0.01086(15) 0.00411(14) 0.00257(14)
N4 0.0228(6) 0.0252(6) 0.0234(6) 0.0083(5) 0.0031(5) 0.0064(5)
C5 0.0222(7) 0.0333(8) 0.0299(8) 0.0134(6) 0.0031(6) 0.0051(6)
C6 0.0359(9) 0.0283(8) 0.0237(7) 0.0055(6) 0.0026(6) 0.0021(6)
N7 0.0299(7) 0.0221(6) 0.0263(6) 0.0062(5) 0.0079(5) 0.0060(5)
C8 0.0336(8) 0.0264(7) 0.0288(8) 0.0064(6) 0.0094(7) 0.0018(6)
C9 0.0358(8) 0.0232(7) 0.0279(7) 0.0096(6) 0.0091(6) 0.0084(6)
N10 0.0226(6) 0.0243(6) 0.0240(6) 0.0076(5) 0.0063(5) 0.0079(5)
C11 0.0247(7) 0.0298(7) 0.0236(7) 0.0089(6) 0.0043(6) 0.0069(6)
C12 0.0304(8) 0.0275(7) 0.0240(7) 0.0034(6) 0.0070(6) 0.0082(6)
N13 0.0257(6) 0.0213(6) 0.0258(6) 0.0041(5) 0.0045(5) 0.0059(5)
C14 0.0290(8) 0.0239(7) 0.0277(7) 0.0070(6) 0.0058(6) 0.0117(6)
C15 0.0235(7) 0.0254(7) 0.0203(6) 0.0076(5) 0.0051(5) 0.0086(5)
C16 0.0298(8) 0.0254(7) 0.0379(9) 0.0018(6) 0.0050(7) 0.0070(6)
C17 0.0390(9) 0.0245(7) 0.0335(8) 0.0050(6) 0.0101(7) 0.0077(6)
O17 0.0369(7) 0.0379(7) 0.0467(8) -0.0072(6) 0.0111(6) -0.0025(6)
O18 0.0424(7) 0.0303(6) 0.0420(7) 0.0016(5) 0.0114(6) 0.0137(5)
C19 0.0641(14) 0.0339(9) 0.0338(9) -0.0005(7) 0.0094(9) 0.0209(9)
C20 0.0731(19) 0.088(2) 0.0705(18) -0.0162(15) 0.0143(15) 0.0492(16)
C21 0.0647(15) 0.0569(13) 0.0362(10) 0.0112(9) 0.0106(10) 0.0199(11)
C22 0.165(3) 0.0293(10) 0.0406(12) 0.0036(9) 0.0028(16) 0.0232(14)
C23 0.0237(7) 0.0397(9) 0.0280(7) 0.0151(6) 0.0079(6) 0.0117(6)
C24 0.0232(7) 0.0366(8) 0.0312(8) 0.0125(6) 0.0059(6) 0.0095(6)
O24 0.0543(9) 0.0627(9) 0.0394(7) 0.0226(7) 0.0206(7) 0.0383(7)
O25 0.0436(7) 0.0375(6) 0.0383(7) 0.0199(5) 0.0194(6) 0.0116(5)
C26 0.0380(9) 0.0450(10) 0.0332(9) 0.0207(8) 0.0086(7) 0.0016(7)
C27 0.099(2) 0.0711(17) 0.0783(18) 0.0552(15) 0.0397(17) 0.0366(15)
C28 0.0359(11) 0.124(2) 0.0450(12) 0.0428(14) 0.0088(10) -0.0014(13)
C29 0.0620(15) 0.0607(14) 0.0396(11) 0.0205(10) -0.0100(10) 0.0022(11)
C30 0.0227(7) 0.0231(7) 0.0379(9) 0.0039(6) 0.0015(6) 0.0060(5)
C31 0.0291(8) 0.0248(7) 0.0300(8) 0.0039(6) 0.0032(6) 0.0086(6)
O31 0.0272(6) 0.0333(6) 0.0569(9) 0.0070(6) 0.0045(6) 0.0111(5)
O32 0.0329(6) 0.0204(5) 0.0521(8) 0.0058(5) 0.0007(6) 0.0081(5)
C33 0.0465(11) 0.0248(8) 0.0459(10) 0.0075(7) 0.0029(8) 0.0167(7)
C34 0.0938(19) 0.0436(11) 0.0382(11) 0.0103(9) 0.0143(12) 0.0370(12)
C35 0.0619(15) 0.0242(9) 0.102(2) 0.0088(11) -0.0037(14) 0.0084(9)
C36 0.0651(15) 0.0504(12) 0.0489(12) 0.0221(10) 0.0111(11) 0.0311(11)

loop_
_atom_type_symbol
_atom_type_description
_atom_type_scat_dispersion_real
_atom_type_scat_dispersion_imag
_atom_type_scat_source
C C 0.0033 0.0016 'International Tables Vol C Tables 4.2.6.8 and 6.1.1.4'
H H 0.0000 0.0000 'International Tables Vol C Tables 4.2.6.8 and 6.1.1.4'
N N 0.0061 0.0033 'International Tables Vol C Tables 4.2.6.8 and 6.1.1.4'
O O 0.0106 0.0060 'International Tables Vol C Tables 4.2.6.8 and 6.1.1.4'
S S 0.1246 0.1234 'International Tables Vol C Tables 4.2.6.8 and 6.1.1.4'
Ni Ni 0.3393 1.1124 'International Tables Vol C Tables 4.2.6.8 and 6.1.1.4'

loop_
_geom_angle_atom_site_label_1
_geom_angle_atom_site_label_2
_geom_angle_atom_site_label_3
_geom_angle
_geom_angle_site_symmetry_1
_geom_angle_site_symmetry_3
S1 Ni S1 180.0 . 2_567
S1 Ni S3 79.621(15) . .
S1 Ni S3 100.379(15) 2_567 .
S1 Ni S3 100.379(15) . 2_567
S1 Ni S3 79.621(15) 2_567 2_567
S3 Ni S3 180.000(1) . 2_567
C2 S1 Ni 85.55(5) . .
N4 C2 S1 124.98(12) . .
N4 C2 S3 125.31(12) . .
S1 C2 S3 109.71(9) . .
C2 S3 Ni 85.11(5) . .
C2 N4 C15 121.40(13) . .
C2 N4 C5 120.87(13) . .
C15 N4 C5 117.69(13) . .
N4 C5 C6 112.17(13) . .
N7 C6 C5 111.38(13) . .
C16 N7 C6 113.62(14) . .
C16 N7 C8 114.19(14) . .
C6 N7 C8 115.11(14) . .
N7 C8 C9 112.80(13) . .
N10 C9 C8 112.05(14) . .
C23 N10 C9 113.13(12) . .
C23 N10 C11 113.21(12) . .
C9 N10 C11 113.06(13) . .
N10 C11 C12 114.90(13) . .
N13 C12 C11 114.18(12) . .
C30 N13 C12 114.70(13) . .
C30 N13 C14 114.36(13) . .
C12 N13 C14 115.93(12) . .
N13 C14 C15 109.14(12) . .
N4 C15 C14 111.80(12) . .
N7 C16 C17 116.01(15) . .
O17 C17 O18 126.47(16) . .
O17 C17 C16 124.95(16) . .
O18 C17 C16 108.57(15) . .
C17 O18 C19 122.14(15) . .
O18 C19 C22 108.23(17) . .
O18 C19 C21 111.43(17) . .
C22 C19 C21 111.9(2) . .
O18 C19 C20 101.56(18) . .
C22 C19 C20 112.3(2) . .
C21 C19 C20 110.9(2) . .
N10 C23 C24 116.50(13) . .
O24 C24 O25 124.68(16) . .
O24 C24 C23 123.30(16) . .
O25 C24 C23 112.01(14) . .
C24 O25 C26 121.35(14) . .
O25 C26 C28 109.28(16) . .
O25 C26 C29 111.63(15) . .
C28 C26 C29 113.0(2) . .
O25 C26 C27 102.58(17) . .
C28 C26 C27 112.1(2) . .
C29 C26 C27 107.8(2) . .
N13 C30 C31 117.53(13) . .
O31 C31 O32 126.26(15) . .
O31 C31 C30 125.86(14) . .
O32 C31 C30 107.88(13) . .
C31 O32 C33 122.62(14) . .
O32 C33 C34 109.12(16) . .
O32 C33 C36 110.26(16) . .
C34 C33 C36 113.12(19) . .
O32 C33 C35 101.62(16) . .
C34 C33 C35 112.2(2) . .
C36 C33 C35 109.9(2) . .

loop_
_geom_bond_atom_site_label_1
_geom_bond_atom_site_label_2
_geom_bond_distance
_geom_bond_site_symmetry_2
Ni S1 2.1976(4) .
Ni S1 2.1976(4) 2_567
Ni S3 2.2045(4) .
Ni S3 2.2045(4) 2_567
S1 C2 1.7184(16) .
C2 N4 1.313(2) .
C2 S3 1.7282(16) .
N4 C15 1.4696(19) .
N4 C5 1.4775(19) .
C5 C6 1.518(2) .
C6 N7 1.461(2) .
N7 C16 1.442(2) .
N7 C8 1.464(2) .
C8 C9 1.521(2) .
C9 N10 1.4675(19) .
N10 C23 1.4654(19) .
N10 C11 1.4708(19) .
C11 C12 1.530(2) .
C12 N13 1.459(2) .
N13 C30 1.4383(19) .
N13 C14 1.459(2) .
C14 C15 1.523(2) .
C16 C17 1.535(2) .
C17 O17 1.198(2) .
C17 O18 1.330(2) .
O18 C19 1.484(2) .
C19 C22 1.510(3) .
C19 C21 1.515(3) .
C19 C20 1.515(3) .
C23 C24 1.524(2) .
C24 O24 1.200(2) .
C24 O25 1.328(2) .
O25 C26 1.481(2) .
C26 C28 1.499(3) .
C26 C29 1.503(3) .
C26 C27 1.529(3) .
C30 C31 1.529(2) .
C31 O31 1.195(2) .
C31 O32 1.3397(19) .
O32 C33 1.486(2) .
C33 C34 1.500(3) .
C33 C36 1.506(3) .
C33 C35 1.515(3) .
